data_4031325
loop_
_publ_author_name
'Ams, Mark R.'
'Fields, Michael'
'Grabnic, Timothy'
'Janesko, Benjamin G.'
'Zeller, Matthias'
'Sheridan, Rose'
'Shay, Amanda'

_publ_section_title
;
 Unraveling the Role of Alkyl F on CH-\p Interactions and Uncovering the
 Tipping Point for Fluorophobicity.
;
_journal_issue 15
_journal_name_full 'The Journal of organic chemistry'
_journal_page_first 7764
_journal_page_last 7769
_journal_paper_doi 10.1021/acs.joc.5b01072
_journal_volume 80
_journal_year 2015
_chemical_formula_sum 'C26 H26 N2 O2'
_chemical_formula_weight 398.49
_chemical_name_systematic
;
 ?
;
_space_group_crystal_system monoclinic
_space_group_IT_number 14
_space_group_name_Hall '-P 2yn'
_space_group_name_H-M_alt 'P 1 21/n 1'
_symmetry_space_group_name_Hall '-P 2yn'
_symmetry_space_group_name_H-M 'P 1 21/n 1'
_atom_sites_solution_hydrogens geom
_atom_sites_solution_primary direct
_atom_sites_solution_secondary difmap
_audit_creation_method SHELXL-2013
_cell_angle_alpha 90
_cell_angle_beta 101.916(2)
_cell_angle_gamma 90
_cell_formula_units_Z 4
_cell_length_a 12.9987(8)
_cell_length_b 10.6699(6)
_cell_length_c 14.9873(9)
_cell_measurement_reflns_used 9938
_cell_measurement_temperature 100(2)
_cell_measurement_theta_max 30.5241
_cell_measurement_theta_min 2.3263
_cell_volume 2033.9(2)
_computing_cell_refinement 'SAINT V8.34A (Bruker, 2014)'
_computing_data_collection 'Apex2 v2014.1-1 (Bruker, 2014)'
_computing_data_reduction 'SAINT V8.34A (Bruker, 2014)'
_computing_structure_refinement
;  
SHELXL-2013 (Sheldrick, 2013), 
SHELXLE Rev645 (H\"ubschle et al., 2011)
;
_computing_structure_solution 'SHELXS-97 (Sheldrick, 2008)'
_diffrn_ambient_temperature 100(2)
_diffrn_measured_fraction_theta_full 0.999
_diffrn_measured_fraction_theta_max 0.994
_diffrn_measurement_device_type 'Bruker AXS D8 Quest CMOS diffractometer'
_diffrn_measurement_method 'omega and phi scans'
_diffrn_radiation_monochromator 'laterally graded multilayer (Goebel) mirror'
_diffrn_radiation_type MoK\a
_diffrn_radiation_wavelength 0.71073
_diffrn_reflns_av_R_equivalents 0.0738
_diffrn_reflns_av_unetI/netI 0.0582
_diffrn_reflns_laue_measured_fraction_full 0.999
_diffrn_reflns_laue_measured_fraction_max 0.994
_diffrn_reflns_limit_h_max 18
_diffrn_reflns_limit_h_min -17
_diffrn_reflns_limit_k_max 15
_diffrn_reflns_limit_k_min -13
_diffrn_reflns_limit_l_max 21
_diffrn_reflns_limit_l_min -21
_diffrn_reflns_number 33807
_diffrn_reflns_point_group_measured_fraction_full 0.999
_diffrn_reflns_point_group_measured_fraction_max 0.994
_diffrn_reflns_theta_full 25.242
_diffrn_reflns_theta_max 30.552
_diffrn_reflns_theta_min 2.326
_diffrn_source 'I-mu-S microsource X-ray tube'
_exptl_absorpt_coefficient_mu 0.082
_exptl_absorpt_correction_T_max 0.7461
_exptl_absorpt_correction_T_min 0.6759
_exptl_absorpt_correction_type multi-scan
_exptl_absorpt_process_details 'Apex2 v2014.1-1 (Bruker, 2014)'
_exptl_crystal_colour colourless
_exptl_crystal_density_diffrn 1.301
_exptl_crystal_description plate
_exptl_crystal_F_000 848
_exptl_crystal_size_max 0.210
_exptl_crystal_size_mid 0.200
_exptl_crystal_size_min 0.090
_refine_diff_density_max 0.343
_refine_diff_density_min -0.257
_refine_diff_density_rms 0.060
_refine_ls_extinction_method none
_refine_ls_goodness_of_fit_ref 1.030
_refine_ls_hydrogen_treatment constr
_refine_ls_matrix_type full
_refine_ls_number_parameters 285
_refine_ls_number_reflns 6206
_refine_ls_number_restraints 4
_refine_ls_restrained_S_all 1.030
_refine_ls_R_factor_all 0.0938
_refine_ls_R_factor_gt 0.0543
_refine_ls_shift/su_max 0.000
_refine_ls_shift/su_mean 0.000
_refine_ls_structure_factor_coef Fsqd
_refine_ls_weighting_details 'w=1/[\s^2^(Fo^2^)+(0.0446P)^2^+1.2503P] where P=(Fo^2^+2Fc^2^)/3'
_refine_ls_weighting_scheme calc
_refine_ls_wR_factor_gt 0.1121
_refine_ls_wR_factor_ref 0.1258
_reflns_Friedel_coverage 0.000
_reflns_number_gt 4301
_reflns_number_total 6206
_reflns_threshold_expression 'I > 2\s(I)'
_cod_data_source_file jo5b01072_si_001.cif
_cod_data_source_block Quest14mz040_0m
_cod_depositor_comments 'Adding full bibliography for 4031325--4031329.cif.'
_cod_database_code 4031325
_shelx_space_group_comment
;
The symmetry employed for this shelxl refinement is uniquely defined
by the following loop, which should always be used as a source of
symmetry information in preference to the above space-group names.
They are only intended as comments.
;
_shelx_estimated_absorpt_t_min 0.983
_shelx_estimated_absorpt_t_max 0.993
_shelxl_version_number 2013-4

loop_
_space_group_symop_operation_xyz
'x, y, z'
'-x+1/2, y+1/2, -z+1/2'
'-x, -y, -z'
'x-1/2, -y-1/2, z-1/2'

loop_
_atom_site_label
_atom_site_type_symbol
_atom_site_fract_x
_atom_site_fract_y
_atom_site_fract_z
_atom_site_U_iso_or_equiv
_atom_site_adp_type
_atom_site_occupancy
_atom_site_site_symmetry_order
_atom_site_calc_flag
_atom_site_refinement_flags_posn
_atom_site_refinement_flags_adp
_atom_site_refinement_flags_occupancy
_atom_site_disorder_assembly
_atom_site_disorder_group
C1 C 0.56818(11) 0.24527(13) 0.07901(10) 0.0157(3) Uani 1 1 d . . . . .
H1A H 0.6382 0.2548 0.0635 0.019 Uiso 1 1 calc R U . . .
H1B H 0.5239 0.1944 0.0305 0.019 Uiso 1 1 calc R U . . .
C2 C 0.63513(10) 0.25536(13) 0.23936(9) 0.0130(3) Uani 1 1 d . . . . .
C3 C 0.67686(11) 0.19812(13) 0.32290(10) 0.0150(3) Uani 1 1 d . . . . .
H3 H 0.6656 0.1112 0.3308 0.018 Uiso 1 1 calc R U . . .
C4 C 0.73445(11) 0.26736(13) 0.39416(10) 0.0159(3) Uani 1 1 d . . . . .
H4 H 0.7623 0.2275 0.4507 0.019 Uiso 1 1 calc R U . . .
C5 C 0.75197(11) 0.39520(13) 0.38378(10) 0.0152(3) Uani 1 1 d . . . . .
C6 C 0.70792(11) 0.45188(13) 0.30101(10) 0.0150(3) Uani 1 1 d . . . . .
H6 H 0.7185 0.5391 0.2937 0.018 Uiso 1 1 calc R U . . .
C7 C 0.64888(10) 0.38455(13) 0.22856(9) 0.0133(3) Uani 1 1 d . . . . .
C8 C 0.59796(11) 0.45019(13) 0.14028(9) 0.0154(3) Uani 1 1 d . . . . .
H8A H 0.5625 0.5274 0.1548 0.018 Uiso 1 1 calc R U . . .
H8B H 0.6531 0.4749 0.1070 0.018 Uiso 1 1 calc R U . . .
C9 C 0.81792(12) 0.46948(14) 0.45987(10) 0.0199(3) Uani 1 1 d . . . . .
H9A H 0.8905 0.4734 0.4510 0.030 Uiso 1 1 calc R U . . .
H9B H 0.8167 0.4289 0.5183 0.030 Uiso 1 1 calc R U . . .
H9C H 0.7896 0.5546 0.4599 0.030 Uiso 1 1 calc R U . . .
C10 C 0.42305(10) 0.35913(13) 0.11155(9) 0.0126(3) Uani 1 1 d . . . . .
C11 C 0.35275(11) 0.46029(13) 0.09602(9) 0.0143(3) Uani 1 1 d . . . . .
H11 H 0.3721 0.5350 0.0692 0.017 Uiso 1 1 calc R U . . .
C12 C 0.25543(11) 0.45207(13) 0.11948(10) 0.0150(3) Uani 1 1 d . . . . .
H12 H 0.2085 0.5212 0.1086 0.018 Uiso 1 1 calc R U . . .
C13 C 0.22545(11) 0.34240(13) 0.15926(9) 0.0136(3) Uani 1 1 d . . . . .
C14 C 0.29694(11) 0.24350(12) 0.17658(9) 0.0134(3) Uani 1 1 d . . . . .
H14 H 0.2779 0.1694 0.2043 0.016 Uiso 1 1 calc R U . . .
C15 C 0.39601(10) 0.25066(12) 0.15412(9) 0.0128(3) Uani 1 1 d . . . . .
C16 C 0.47395(10) 0.14396(13) 0.17859(10) 0.0139(3) Uani 1 1 d . . . . .
H16A H 0.4777 0.1195 0.2429 0.017 Uiso 1 1 calc R U . . .
H16B H 0.4489 0.0705 0.1398 0.017 Uiso 1 1 calc R U . . .
C17 C 0.12151(11) 0.33043(12) 0.18610(10) 0.0144(3) Uani 1 1 d . . . . .
C18 C 0.02767(11) 0.32309(13) 0.11929(10) 0.0178(3) Uani 1 1 d . . . . .
C19 C -0.06716(11) 0.30388(14) 0.14736(11) 0.0212(3) Uani 1 1 d . . . . .
H19 H -0.1308 0.3015 0.1028 0.025 Uiso 1 1 calc R U . . .
C20 C -0.07096(12) 0.28824(15) 0.23840(11) 0.0225(3) Uani 1 1 d . . . . .
H20 H -0.1364 0.2745 0.2556 0.027 Uiso 1 1 calc R U . . .
C21 C 0.02128(12) 0.29281(14) 0.30428(11) 0.0194(3) Uani 1 1 d . . . . .
H21 H 0.0196 0.2801 0.3667 0.023 Uiso 1 1 calc R U . . .
C22 C 0.11661(11) 0.31626(13) 0.27824(10) 0.0158(3) Uani 1 1 d . . . . .
C23 C 0.21192(11) 0.32931(13) 0.35346(10) 0.0160(3) Uani 1 1 d D . . . .
C24 C 0.02903(12) 0.32885(15) 0.01875(10) 0.0223(3) Uani 1 1 d . . . . .
H24A H -0.0432 0.3262 -0.0168 0.033 Uiso 1 1 calc R U . . .
H24B H 0.0685 0.2572 0.0023 0.033 Uiso 1 1 calc R U . . .
H24C H 0.0627 0.4069 0.0056 0.033 Uiso 1 1 calc R U . . .
O1 O 0.26484(10) 0.43530(12) 0.34331(10) 0.0172(3) Uani 0.955(4) 1 d D . P A 1
C25 C 0.36273(12) 0.46190(16) 0.40750(11) 0.0192(4) Uani 0.955(4) 1 d D . P A 1
H25A H 0.3756 0.3972 0.4559 0.023 Uiso 0.955(4) 1 calc R U P A 1
H25B H 0.3581 0.5444 0.4366 0.023 Uiso 0.955(4) 1 calc R U P A 1
C26 C 0.45158(14) 0.4626(2) 0.35714(13) 0.0277(4) Uani 0.955(4) 1 d D . P A 1
H26A H 0.4595 0.3787 0.3328 0.042 Uiso 0.955(4) 1 calc R U P A 1
H26B H 0.5169 0.4866 0.3990 0.042 Uiso 0.955(4) 1 calc R U P A 1
H26C H 0.4362 0.5228 0.3068 0.042 Uiso 0.955(4) 1 calc R U P A 1
N1 N 0.57992(9) 0.17896(11) 0.16623(8) 0.0139(2) Uani 1 1 d . . . . .
N2 N 0.52062(9) 0.36876(11) 0.08136(8) 0.0141(2) Uani 1 1 d . . . . .
O2 O 0.23500(9) 0.25842(10) 0.41727(7) 0.0234(2) Uani 1 1 d . . . . .

loop_
_atom_site_aniso_label
_atom_site_aniso_U_11
_atom_site_aniso_U_22
_atom_site_aniso_U_33
_atom_site_aniso_U_23
_atom_site_aniso_U_13
_atom_site_aniso_U_12
C1 0.0152(6) 0.0194(7) 0.0126(6) -0.0002(5) 0.0031(5) 0.0012(5)
C2 0.0094(6) 0.0165(6) 0.0134(6) -0.0011(5) 0.0029(5) 0.0010(5)
C3 0.0141(6) 0.0147(6) 0.0166(7) 0.0020(5) 0.0042(5) 0.0016(5)
C4 0.0137(6) 0.0197(7) 0.0137(6) 0.0033(5) 0.0015(5) 0.0013(5)
C5 0.0128(6) 0.0187(7) 0.0142(6) -0.0005(5) 0.0028(5) -0.0004(5)
C6 0.0137(6) 0.0150(6) 0.0167(7) 0.0014(5) 0.0042(5) -0.0007(5)
C7 0.0106(6) 0.0167(6) 0.0128(6) 0.0015(5) 0.0029(5) -0.0004(5)
C8 0.0148(6) 0.0157(6) 0.0148(7) 0.0030(5) 0.0011(5) -0.0022(5)
C9 0.0216(7) 0.0218(7) 0.0145(7) 0.0006(6) -0.0001(6) -0.0034(6)
C10 0.0121(6) 0.0156(6) 0.0094(6) -0.0013(5) 0.0004(5) -0.0019(5)
C11 0.0170(7) 0.0125(6) 0.0119(6) 0.0007(5) -0.0001(5) -0.0013(5)
C12 0.0145(6) 0.0132(6) 0.0159(7) -0.0008(5) -0.0002(5) 0.0009(5)
C13 0.0117(6) 0.0156(6) 0.0128(6) -0.0021(5) 0.0011(5) -0.0007(5)
C14 0.0150(6) 0.0118(6) 0.0127(6) -0.0011(5) 0.0011(5) -0.0021(5)
C15 0.0130(6) 0.0134(6) 0.0109(6) -0.0014(5) -0.0001(5) -0.0003(5)
C16 0.0125(6) 0.0131(6) 0.0155(7) 0.0005(5) 0.0014(5) 0.0003(5)
C17 0.0131(6) 0.0118(6) 0.0184(7) -0.0017(5) 0.0037(5) 0.0004(5)
C18 0.0159(7) 0.0166(7) 0.0200(7) -0.0024(6) 0.0018(6) 0.0017(5)
C19 0.0129(7) 0.0223(7) 0.0270(8) -0.0036(6) 0.0008(6) 0.0003(6)
C20 0.0152(7) 0.0237(7) 0.0305(9) -0.0053(7) 0.0090(6) -0.0012(6)
C21 0.0207(7) 0.0182(7) 0.0214(7) -0.0036(6) 0.0089(6) -0.0009(6)
C22 0.0158(7) 0.0119(6) 0.0195(7) -0.0028(5) 0.0030(5) -0.0002(5)
C23 0.0182(7) 0.0139(6) 0.0169(7) -0.0031(5) 0.0061(6) 0.0009(5)
C24 0.0175(7) 0.0282(8) 0.0192(7) -0.0005(6) -0.0008(6) 0.0002(6)
O1 0.0162(5) 0.0171(6) 0.0167(7) -0.0005(5) -0.0006(4) -0.0034(5)
C25 0.0164(7) 0.0220(9) 0.0169(8) -0.0030(6) -0.0020(6) -0.0030(6)
C26 0.0189(8) 0.0407(12) 0.0225(9) -0.0059(8) 0.0023(7) -0.0042(8)
O1B 0.0162(5) 0.0171(6) 0.0167(7) -0.0005(5) -0.0006(4) -0.0034(5)
C25B 0.0164(7) 0.0220(9) 0.0169(8) -0.0030(6) -0.0020(6) -0.0030(6)
C26B 0.0189(8) 0.0407(12) 0.0225(9) -0.0059(8) 0.0023(7) -0.0042(8)
N1 0.0128(5) 0.0156(6) 0.0129(6) -0.0002(4) 0.0017(4) 0.0003(4)
N2 0.0127(5) 0.0157(6) 0.0135(6) 0.0004(4) 0.0021(4) -0.0008(4)
O2 0.0300(6) 0.0193(5) 0.0193(5) 0.0031(4) 0.0014(5) -0.0012(4)

loop_
_atom_type_symbol
_atom_type_description
_atom_type_scat_dispersion_real
_atom_type_scat_dispersion_imag
_atom_type_scat_source
C C 0.0033 0.0016 'International Tables Vol C Tables 4.2.6.8 and 6.1.1.4'
H H 0.0000 0.0000 'International Tables Vol C Tables 4.2.6.8 and 6.1.1.4'
N N 0.0061 0.0033 'International Tables Vol C Tables 4.2.6.8 and 6.1.1.4'
O O 0.0106 0.0060 'International Tables Vol C Tables 4.2.6.8 and 6.1.1.4'

loop_
_geom_angle_atom_site_label_1
_geom_angle_atom_site_label_2
_geom_angle_atom_site_label_3
_geom_angle
N2 C1 N1 112.38(11)
N2 C1 H1A 109.1
N1 C1 H1A 109.1
N2 C1 H1B 109.1
N1 C1 H1B 109.1
H1A C1 H1B 107.9
C3 C2 C7 119.82(13)
C3 C2 N1 118.47(12)
C7 C2 N1 121.71(12)
C4 C3 C2 120.38(13)
C4 C3 H3 119.8
C2 C3 H3 119.8
C3 C4 C5 120.65(13)
C3 C4 H4 119.7
C5 C4 H4 119.7
C6 C5 C4 118.48(13)
C6 C5 C9 120.79(13)
C4 C5 C9 120.73(13)
C5 C6 C7 121.97(13)
C5 C6 H6 119.0
C7 C6 H6 119.0
C6 C7 C2 118.64(13)
C6 C7 C8 120.73(12)
C2 C7 C8 120.61(12)
N2 C8 C7 111.68(11)
N2 C8 H8A 109.3
C7 C8 H8A 109.3
N2 C8 H8B 109.3
C7 C8 H8B 109.3
H8A C8 H8B 107.9
C5 C9 H9A 109.5
C5 C9 H9B 109.5
H9A C9 H9B 109.5
C5 C9 H9C 109.5
H9A C9 H9C 109.5
H9B C9 H9C 109.5
C15 C10 C11 119.69(12)
C15 C10 N2 121.58(12)
C11 C10 N2 118.72(12)
C12 C11 C10 120.50(13)
C12 C11 H11 119.7
C10 C11 H11 119.7
C11 C12 C13 120.60(13)
C11 C12 H12 119.7
C13 C12 H12 119.7
C14 C13 C12 118.48(13)
C14 C13 C17 119.38(12)
C12 C13 C17 122.11(12)
C13 C14 C15 121.68(13)
C13 C14 H14 119.2
C15 C14 H14 119.2
C14 C15 C10 118.99(12)
C14 C15 C16 120.17(12)
C10 C15 C16 120.80(12)
N1 C16 C15 111.94(11)
N1 C16 H16A 109.2
C15 C16 H16A 109.2
N1 C16 H16B 109.2
C15 C16 H16B 109.2
H16A C16 H16B 107.9
C22 C17 C18 118.94(13)
C22 C17 C13 120.12(12)
C18 C17 C13 120.75(13)
C19 C18 C17 118.78(14)
C19 C18 C24 119.91(13)
C17 C18 C24 121.24(13)
C20 C19 C18 121.81(14)
C20 C19 H19 119.1
C18 C19 H19 119.1
C19 C20 C21 119.68(14)
C19 C20 H20 120.2
C21 C20 H20 120.2
C20 C21 C22 119.58(15)
C20 C21 H21 120.2
C22 C21 H21 120.2
C21 C22 C17 121.15(13)
C21 C22 C23 116.72(13)
C17 C22 C23 122.10(13)
O2 C23 O1B 124.5(13)
O2 C23 O1 124.44(14)
O2 C23 C22 124.66(13)
O1B C23 C22 109.4(14)
O1 C23 C22 110.78(12)
C18 C24 H24A 109.5
C18 C24 H24B 109.5
H24A C24 H24B 109.5
C18 C24 H24C 109.5
H24A C24 H24C 109.5
H24B C24 H24C 109.5
C23 O1 C25 119.05(13)
O1 C25 C26 109.04(13)
O1 C25 H25A 109.9
C26 C25 H25A 109.9
O1 C25 H25B 109.9
C26 C25 H25B 109.9
H25A C25 H25B 108.3
C25 C26 H26A 109.5
C25 C26 H26B 109.5
H26A C26 H26B 109.5
C25 C26 H26C 109.5
H26A C26 H26C 109.5
H26B C26 H26C 109.5
C23 O1B C25B 109(2)
O1B C25B C26B 104(2)
O1B C25B H25C 111.0
C26B C25B H25C 111.0
O1B C25B H25D 111.0
C26B C25B H25D 111.0
H25C C25B H25D 109.0
C25B C26B H26D 109.5
C25B C26B H26E 109.5
H26D C26B H26E 109.5
C25B C26B H26F 109.5
H26D C26B H26F 109.5
H26E C26B H26F 109.5
C2 N1 C1 110.53(11)
C2 N1 C16 112.39(11)
C1 N1 C16 107.82(11)
C10 N2 C1 110.45(11)
C10 N2 C8 112.99(11)
C1 N2 C8 107.84(11)

loop_
_geom_bond_atom_site_label_1
_geom_bond_atom_site_label_2
_geom_bond_distance
C1 N2 1.4591(18)
C1 N1 1.4665(18)
C1 H1A 0.9900
C1 H1B 0.9900
C2 C3 1.3980(19)
C2 C7 1.4037(19)
C2 N1 1.4339(17)
C3 C4 1.384(2)
C3 H3 0.9500
C4 C5 1.397(2)
C4 H4 0.9500
C5 C6 1.393(2)
C5 C9 1.503(2)
C6 C7 1.3929(19)
C6 H6 0.9500
C7 C8 1.5223(19)
C8 N2 1.4760(17)
C8 H8A 0.9900
C8 H8B 0.9900
C9 H9A 0.9800
C9 H9B 0.9800
C9 H9C 0.9800
C10 C15 1.4010(19)
C10 C11 1.4023(19)
C10 N2 1.4355(18)
C11 C12 1.384(2)
C11 H11 0.9500
C12 C13 1.4046(19)
C12 H12 0.9500
C13 C14 1.3946(19)
C13 C17 1.4927(19)
C14 C15 1.3988(19)
C14 H14 0.9500
C15 C16 1.5178(18)
C16 N1 1.4753(18)
C16 H16A 0.9900
C16 H16B 0.9900
C17 C22 1.404(2)
C17 C18 1.411(2)
C18 C19 1.397(2)
C18 C24 1.512(2)
C19 C20 1.386(2)
C19 H19 0.9500
C20 C21 1.388(2)
C20 H20 0.9500
C21 C22 1.396(2)
C21 H21 0.9500
C22 C23 1.499(2)
C23 O2 1.2076(18)
C23 O1B 1.318(18)
C23 O1 1.3485(18)
C24 H24A 0.9800
C24 H24B 0.9800
C24 H24C 0.9800
O1 C25 1.4559(18)
C25 C26 1.504(2)
C25 H25A 0.9900
C25 H25B 0.9900
C26 H26A 0.9800
C26 H26B 0.9800
C26 H26C 0.9800
O1B C25B 1.466(19)
C25B C26B 1.507(19)
C25B H25C 0.9900
C25B H25D 0.9900
C26B H26D 0.9800
C26B H26E 0.9800
C26B H26F 0.9800

loop_
_geom_torsion_atom_site_label_1
_geom_torsion_atom_site_label_2
_geom_torsion_atom_site_label_3
_geom_torsion_atom_site_label_4
_geom_torsion
C7 C2 C3 C4 -2.0(2)
N1 C2 C3 C4 177.33(13)
C2 C3 C4 C5 -0.1(2)
C3 C4 C5 C6 1.6(2)
C3 C4 C5 C9 -177.66(13)
C4 C5 C6 C7 -1.0(2)
C9 C5 C6 C7 178.24(13)
C5 C6 C7 C2 -1.0(2)
C5 C6 C7 C8 177.46(13)
C3 C2 C7 C6 2.6(2)
N1 C2 C7 C6 -176.77(12)
C3 C2 C7 C8 -175.94(13)
N1 C2 C7 C8 4.7(2)
C6 C7 C8 N2 -167.16(12)
C2 C7 C8 N2 11.30(18)
C15 C10 C11 C12 -2.3(2)
N2 C10 C11 C12 176.40(12)
C10 C11 C12 C13 0.0(2)
C11 C12 C13 C14 1.6(2)
C11 C12 C13 C17 179.53(13)
C12 C13 C14 C15 -1.0(2)
C17 C13 C14 C15 -178.98(12)
C13 C14 C15 C10 -1.3(2)
C13 C14 C15 C16 176.71(12)
C11 C10 C15 C14 2.87(19)
N2 C10 C15 C14 -175.78(12)
C11 C10 C15 C16 -175.08(12)
N2 C10 C15 C16 6.26(19)
C14 C15 C16 N1 -168.61(12)
C10 C15 C16 N1 9.33(18)
C14 C13 C17 C22 62.60(18)
C12 C13 C17 C22 -115.34(15)
C14 C13 C17 C18 -112.30(15)
C12 C13 C17 C18 69.76(18)
C22 C17 C18 C19 1.0(2)
C13 C17 C18 C19 175.94(13)
C22 C17 C18 C24 -175.80(13)
C13 C17 C18 C24 -0.8(2)
C17 C18 C19 C20 -1.9(2)
C24 C18 C19 C20 174.89(14)
C18 C19 C20 C21 0.6(2)
C19 C20 C21 C22 1.6(2)
C20 C21 C22 C17 -2.5(2)
C20 C21 C22 C23 175.62(13)
C18 C17 C22 C21 1.2(2)
C13 C17 C22 C21 -173.76(13)
C18 C17 C22 C23 -176.84(12)
C13 C17 C22 C23 8.2(2)
C21 C22 C23 O2 47.2(2)
C17 C22 C23 O2 -134.70(16)
C21 C22 C23 O1B -146.0(18)
C17 C22 C23 O1B 32.2(18)
C21 C22 C23 O1 -128.95(14)
C17 C22 C23 O1 49.20(18)
O2 C23 O1 C25 6.7(2)
O1B C23 O1 C25 -89(5)
C22 C23 O1 C25 -177.20(13)
C23 O1 C25 C26 116.17(19)
O2 C23 O1B C25B 4(4)
O1 C23 O1B C25B 100(6)
C22 C23 O1B C25B -163(2)
C23 O1B C25B C26B -169(3)
C3 C2 N1 C1 -164.09(12)
C7 C2 N1 C1 15.24(18)
C3 C2 N1 C16 75.40(15)
C7 C2 N1 C16 -105.27(15)
N2 C1 N1 C2 -53.28(15)
N2 C1 N1 C16 69.92(14)
C15 C16 N1 C2 77.87(14)
C15 C16 N1 C1 -44.19(14)
C15 C10 N2 C1 15.11(17)
C11 C10 N2 C1 -163.56(12)
C15 C10 N2 C8 -105.78(14)
C11 C10 N2 C8 75.56(15)
N1 C1 N2 C10 -53.74(15)
N1 C1 N2 C8 70.17(14)
C7 C8 N2 C10 76.67(14)
C7 C8 N2 C1 -45.69(15)
